data_7110618
loop_
_publ_author_name
'Guilbaud, Christophe'
'Deluzet, Andr\'e'
'Domercq, Beno\^it'
'Molini\'e, Philippe'
'Boubekeur, Kamal'
'Batail, Patrick'
'Coulon, Claude'

_publ_section_title
;
 (NBun4+)3[Re6S8Cl6]3&#x2212;&#x00B7;: synthesis and luminescence of the
 paramagnetic, open shell member of a hexanuclear chalcohalide cluster
 redox system
;
_journal_issue 18
_journal_name_full 'Chemical Communications'
_journal_page_first 1867
_journal_paper_doi 10.1039/a904669k
_journal_year 1999
_chemical_formula_moiety '(C16 H36 N 1+)3, Re6 S8 Cl6 3-'
_chemical_formula_structural '((C4H9)4N)3 (Re6S8Cl6)'
_chemical_formula_sum 'C48 H108 Cl6 N3 Re6 S8'
_chemical_formula_weight 2313.80
_chemical_name_common '(nBu4N)3 [Re6S8Cl6]'
_chemical_name_systematic
;  
tris-tetra-n-butylammonium octa-\m~eq~3-sulfido- 
hexachloro-octahedro-hexarhenate(III)  
;
_space_group_IT_number 2
_symmetry_cell_setting triclinic
_symmetry_space_group_name_Hall '-P 1'
_symmetry_space_group_name_H-M 'P -1'
_atom_sites_solution_hydrogens geom
_atom_sites_solution_primary direct
_atom_sites_solution_secondary difmap
_audit_creation_method SHELXL-97
_cell_angle_alpha 95.794(15)
_cell_angle_beta 106.581(13)
_cell_angle_gamma 103.570(10)
_cell_formula_units_Z 2
_cell_length_a 12.5106(15)
_cell_length_b 17.789(2)
_cell_length_c 18.139(2)
_cell_measurement_reflns_used 5000
_cell_measurement_temperature 293(2)
_cell_measurement_theta_max 25.80
_cell_measurement_theta_min 1.65
_cell_volume 3699.4(8)
_computing_cell_refinement 'SELECT (Stoe IPDS)'
_computing_data_collection 'EXPOSE (Stoe IPDS)'
_computing_data_reduction 'INTEGRATE (Stoe IPDS)'
_computing_molecular_graphics 'ORTEP (Johnson, 1976)'
_computing_publication_material 'SHELXL-97 (Sheldrick, 1997)'
_computing_structure_refinement 'SHELXL-97 (Sheldrick, 1997)'
_computing_structure_solution 'SHELXS-86 (Sheldrick, 1990)'
_diffrn_ambient_temperature 293(2)
_diffrn_detector_area_resol_mean 6.66
_diffrn_measured_fraction_theta_max 1.0
_diffrn_measurement_device_type 'Stoe IPDS'
_diffrn_measurement_method 'Rotation, \D\f=3\%'
_diffrn_radiation_detector 'area detector'
_diffrn_radiation_monochromator graphite
_diffrn_radiation_source 'fine-focus sealed tube'
_diffrn_radiation_type MoK\a
_diffrn_radiation_wavelength 0.71069
_diffrn_reflns_av_R_equivalents 0.0915
_diffrn_reflns_av_sigmaI/netI 0.0808
_diffrn_reflns_limit_h_max 14
_diffrn_reflns_limit_h_min -15
_diffrn_reflns_limit_k_max 21
_diffrn_reflns_limit_k_min -21
_diffrn_reflns_limit_l_max 22
_diffrn_reflns_limit_l_min 0
_diffrn_reflns_number 35884
_diffrn_reflns_reduction_process 'INTEGRATE (Stoe IPDS)'
_diffrn_reflns_theta_full 25.80
_diffrn_reflns_theta_max 25.80
_diffrn_reflns_theta_min 1.65
_exptl_absorpt_coefficient_mu 10.250
_exptl_absorpt_correction_T_max 0.8095
_exptl_absorpt_correction_T_min 0.0650
_exptl_absorpt_correction_type numerical
_exptl_absorpt_process_details 'FACEIT (Stoe IPDS)'
_exptl_crystal_colour 'orange red'
_exptl_crystal_density_diffrn 2.077
_exptl_crystal_density_meas ?
_exptl_crystal_density_method 'not measured'
_exptl_crystal_description plate
_exptl_crystal_F_000 2194
_exptl_crystal_size_max 0.56
_exptl_crystal_size_mid 0.23
_exptl_crystal_size_min 0.02
_refine_diff_density_max 1.781
_refine_diff_density_min -1.762
_refine_diff_density_rms 0.170
_refine_ls_extinction_method none
_refine_ls_goodness_of_fit_ref 0.816
_refine_ls_hydrogen_treatment constr
_refine_ls_matrix_type full
_refine_ls_number_parameters 669
_refine_ls_number_reflns 13220
_refine_ls_number_restraints 2
_refine_ls_restrained_S_all 0.819
_refine_ls_R_factor_all 0.0546
_refine_ls_R_factor_gt 0.0329
_refine_ls_shift/su_max 0.004
_refine_ls_shift/su_mean 0.000
_refine_ls_structure_factor_coef Fsqd
_refine_ls_weighting_details 'calc w=1/[\s^2^(Fo^2^)+(0.0234P)^2^+0.0000P] where P=(Fo^2^+2Fc^2^)/3'
_refine_ls_weighting_scheme calc
_refine_ls_wR_factor_gt 0.0674
_refine_ls_wR_factor_ref 0.0712
_reflns_number_gt 9098
_reflns_number_total 13220
_reflns_threshold_expression >2sigma(I)
_cod_data_source_file 904669ksup1.cif
_cod_data_source_block tba4rt
_cod_depositor_comments
;
The following automatic conversions were performed:
'_atom_site_symetry_multiplicity' tag replaced with
'_atom_site_symmetry_multiplicity'.

Automatic conversion script
Id: cif_correct_tags 1440 2010-10-19 06:21:57Z saulius 

The following automatic conversions were performed:

'_symmetry_cell_setting' value 'Triclinic' changed to 'triclinic'
according to /home/saulius/struct/CIF-dictionaries/cif_core.dic
dictionary named 'cif_core.dic' version 2.4.2 from 2011-04-26.

Automatic conversion script
Id: cif_fix_values 1891 2012-01-12 08:04:46Z andrius 

The following automatic conversions were performed:

'_exptl_crystal_density_meas' value 'not measured' was changed to '?'
- the value is perceived as not measured.

Automatic conversion script
Id: cif_fix_values 3008 2015-01-20 13:52:24Z robertas 
;
_cod_original_sg_symbol_H-M P-1
_cod_database_code 7110618

loop_
_symmetry_equiv_pos_as_xyz
'x, y, z'
'-x, -y, -z'

loop_
_atom_site_label
_atom_site_type_symbol
_atom_site_fract_x
_atom_site_fract_y
_atom_site_fract_z
_atom_site_U_iso_or_equiv
_atom_site_adp_type
_atom_site_occupancy
_atom_site_symmetry_multiplicity
_atom_site_calc_flag
_atom_site_refinement_flags
Re1A Re 0.93861(3) 0.580559(18) 0.469680(19) 0.03536(9) Uani 1 1 d .
Re3A Re 0.86036(3) 0.428058(18) 0.444458(19) 0.03558(9) Uani 1 1 d .
Re2A Re 1.04747(3) 0.493931(18) 0.413140(19) 0.03446(9) Uani 1 1 d .
S1A S 0.7707(2) 0.51416(13) 0.50126(13) 0.0428(5) Uani 1 1 d .
S2A S 0.8575(2) 0.50106(13) 0.33984(12) 0.0450(6) Uani 1 1 d .
S3A S 1.0271(2) 0.64653(12) 0.60316(13) 0.0443(6) Uani 1 1 d .
S4A S 1.1165(2) 0.63538(12) 0.44328(13) 0.0448(6) Uani 1 1 d .
Cl1A Cl 0.8588(3) 0.68763(14) 0.43014(15) 0.0613(7) Uani 1 1 d .
Cl2A Cl 1.1118(2) 0.48796(14) 0.30038(14) 0.0566(7) Uani 1 1 d .
Cl3A Cl 0.6747(2) 0.33554(14) 0.37177(15) 0.0618(7) Uani 1 1 d .
Re1B Re 0.05755(3) -0.085816(18) 0.00427(2) 0.03523(9) Uani 1 1 d .
Re2B Re 0.12665(3) 0.056305(19) 0.083618(19) 0.03559(9) Uani 1 1 d .
Re3B Re -0.07847(3) -0.033515(19) 0.06774(2) 0.03563(9) Uani 1 1 d .
Cl1B Cl 0.1336(2) -0.19842(13) 0.01364(15) 0.0585(7) Uani 1 1 d .
Cl2B Cl 0.2939(2) 0.12631(15) 0.19486(14) 0.0607(7) Uani 1 1 d .
Cl3B Cl -0.1800(2) -0.07754(15) 0.15748(15) 0.0616(7) Uani 1 1 d .
S1B S -0.0085(2) 0.10076(13) 0.13579(13) 0.0460(6) Uani 1 1 d .
S2B S 0.1363(2) 0.16236(12) 0.01126(14) 0.0466(6) Uani 1 1 d .
S3B S 0.0982(2) -0.05772(13) 0.14367(13) 0.0435(5) Uani 1 1 d .
S4B S 0.2429(2) 0.00393(13) 0.01809(13) 0.0420(5) Uani 1 1 d .
N1A N 0.6805(7) 0.1737(4) 0.1793(4) 0.048(2) Uani 1 1 d .
C1A C 0.7365(9) 0.1724(5) 0.2645(5) 0.048(2) Uani 1 1 d .
H1A1 H 0.7594 0.2256 0.2936 0.058 Uiso 1 1 calc R
H1A2 H 0.6789 0.1408 0.2833 0.058 Uiso 1 1 calc R
C2A C 0.8404(10) 0.1411(6) 0.2820(6) 0.062(3) Uani 1 1 d .
H2A1 H 0.9045 0.1785 0.2741 0.074 Uiso 1 1 calc R
H2A2 H 0.8228 0.0924 0.2459 0.074 Uiso 1 1 calc R
C3A C 0.8767(12) 0.1259(8) 0.3654(7) 0.088(4) Uani 1 1 d .
H3A1 H 0.8904 0.1741 0.4012 0.106 Uiso 1 1 calc R
H3A2 H 0.8134 0.0870 0.3724 0.106 Uiso 1 1 calc R
C4A C 0.9822(14) 0.0982(10) 0.3863(10) 0.133(6) Uani 1 1 d .
H4A1 H 1.0100 0.1008 0.4418 0.199 Uiso 1 1 calc R
H4A2 H 1.0411 0.1309 0.3702 0.199 Uiso 1 1 calc R
H4A3 H 0.9641 0.0448 0.3603 0.199 Uiso 1 1 calc R
C5A C 0.6392(9) 0.0911(5) 0.1305(5) 0.052(3) Uani 1 1 d .
H5A1 H 0.5943 0.0935 0.0779 0.062 Uiso 1 1 calc R
H5A2 H 0.7069 0.0751 0.1271 0.062 Uiso 1 1 calc R
C6A C 0.5666(10) 0.0279(5) 0.1598(6) 0.064(3) Uani 1 1 d .
H6A1 H 0.5019 0.0446 0.1683 0.077 Uiso 1 1 calc R
H6A2 H 0.6133 0.0191 0.2092 0.077 Uiso 1 1 calc R
C7A C 0.5209(10) -0.0486(5) 0.0995(6) 0.065(3) Uani 1 1 d .
H7A1 H 0.4692 -0.0405 0.0516 0.078 Uiso 1 1 calc R
H7A2 H 0.5856 -0.0620 0.0874 0.078 Uiso 1 1 calc R
C8A C 0.4559(14) -0.1172(7) 0.1290(9) 0.110(5) Uani 1 1 d .
H8A1 H 0.5108 -0.1389 0.1623 0.165 Uiso 1 1 calc R
H8A2 H 0.4053 -0.1570 0.0852 0.165 Uiso 1 1 calc R
H8A3 H 0.4110 -0.0986 0.1579 0.165 Uiso 1 1 calc R
C9A C 0.7651(9) 0.2224(5) 0.1469(6) 0.055(3) Uani 1 1 d .
H9A1 H 0.7286 0.2170 0.0911 0.067 Uiso 1 1 calc R
H9A2 H 0.8313 0.2012 0.1545 0.067 Uiso 1 1 calc R
C10A C 0.8099(11) 0.3113(6) 0.1831(6) 0.075(3) Uani 1 1 d .
H10A H 0.7448 0.3304 0.1869 0.090 Uiso 1 1 calc R
H10B H 0.8631 0.3182 0.2356 0.090 Uiso 1 1 calc R
C11A C 0.8709(14) 0.3594(7) 0.1355(8) 0.095(5) Uani 1 1 d .
H11A H 0.9155 0.4104 0.1673 0.114 Uiso 1 1 calc R
H11B H 0.9250 0.3335 0.1225 0.114 Uiso 1 1 calc R
C12A C 0.7907(15) 0.3713(7) 0.0612(9) 0.111(5) Uani 1 1 d .
H12A H 0.8355 0.3987 0.0322 0.167 Uiso 1 1 calc R
H12B H 0.7421 0.4017 0.0736 0.167 Uiso 1 1 calc R
H12C H 0.7433 0.3212 0.0305 0.167 Uiso 1 1 calc R
C13A C 0.5769(10) 0.2058(6) 0.1749(6) 0.058(3) Uani 1 1 d .
H13A H 0.6040 0.2560 0.2102 0.070 Uiso 1 1 calc R
H13B H 0.5235 0.1703 0.1940 0.070 Uiso 1 1 calc R
C14A C 0.5098(11) 0.2174(7) 0.0942(7) 0.079(3) Uani 1 1 d .
H14A H 0.5628 0.2296 0.0644 0.095 Uiso 1 1 calc R
H14B H 0.4516 0.1686 0.0669 0.095 Uiso 1 1 calc R
C15A C 0.4505(15) 0.2826(9) 0.0976(9) 0.116(5) Uani 1 1 d .
H15A H 0.3855 0.2660 0.1168 0.139 Uiso 1 1 calc R
H15B H 0.5047 0.3292 0.1331 0.139 Uiso 1 1 calc R
C16A C 0.4090(18) 0.3009(13) 0.0181(14) 0.199(11) Uani 1 1 d .
H16A H 0.3777 0.3451 0.0207 0.299 Uiso 1 1 calc R
H16B H 0.3498 0.2561 -0.0155 0.299 Uiso 1 1 calc R
H16C H 0.4726 0.3132 -0.0023 0.299 Uiso 1 1 calc R
N1B N 0.9598(8) 0.6945(5) 0.1910(5) 0.060(2) Uani 1 1 d .
C1B C 0.9264(11) 0.6888(6) 0.1026(6) 0.063(3) Uani 1 1 d .
H1B1 H 0.8636 0.7129 0.0861 0.075 Uiso 1 1 calc R
H1B2 H 0.9922 0.7197 0.0906 0.075 Uiso 1 1 calc R
C2B C 0.8893(13) 0.6079(7) 0.0545(7) 0.085(4) Uani 1 1 d .
H2B1 H 0.9495 0.5817 0.0717 0.102 Uiso 1 1 calc R
H2B2 H 0.8193 0.5773 0.0620 0.102 Uiso 1 1 calc R
C3B C 0.8670(15) 0.6116(8) -0.0305(7) 0.100(5) Uani 1 1 d .
H3B1 H 0.8071 0.6382 -0.0469 0.120 Uiso 1 1 calc R
H3B2 H 0.9371 0.6431 -0.0371 0.120 Uiso 1 1 calc R
C4B C 0.830(2) 0.5334(9) -0.0826(9) 0.150(8) Uani 1 1 d .
H4B1 H 0.8232 0.5407 -0.1353 0.225 Uiso 1 1 calc R
H4B2 H 0.7567 0.5037 -0.0806 0.225 Uiso 1 1 calc R
H4B3 H 0.8871 0.5054 -0.0654 0.225 Uiso 1 1 calc R
C5B C 0.8631(11) 0.6472(7) 0.2146(7) 0.071(3) Uani 1 1 d .
H5B1 H 0.8465 0.5924 0.1915 0.085 Uiso 1 1 calc R
H5B2 H 0.8895 0.6510 0.2710 0.085 Uiso 1 1 calc R
C6B C 0.7533(14) 0.6708(10) 0.1919(10) 0.118(6) Uani 1 1 d .
H6B1 H 0.7316 0.6731 0.1366 0.141 Uiso 1 1 calc R
H6B2 H 0.7674 0.7233 0.2202 0.141 Uiso 1 1 calc R
C7B C 0.6519(18) 0.6164(13) 0.2076(13) 0.150(7) Uani 1 1 d .
H7B1 H 0.6776 0.6058 0.2603 0.179 Uiso 1 1 calc R
H7B2 H 0.5913 0.6425 0.2045 0.179 Uiso 1 1 calc R
C8B C 0.606(3) 0.5444(15) 0.1542(14) 0.231(14) Uani 1 1 d .
H8B1 H 0.5877 0.5545 0.1018 0.346 Uiso 1 1 calc R
H8B2 H 0.5362 0.5150 0.1622 0.346 Uiso 1 1 calc R
H8B3 H 0.6615 0.5146 0.1625 0.346 Uiso 1 1 calc R
C9B C 0.9929(11) 0.7811(5) 0.2270(6) 0.067(3) Uani 1 1 d .
H9B1 H 1.0541 0.8094 0.2090 0.080 Uiso 1 1 calc R
H9B2 H 0.9263 0.8011 0.2077 0.080 Uiso 1 1 calc R
C10B C 1.0332(14) 0.7989(7) 0.3147(7) 0.091(4) Uani 1 1 d .
H10C H 1.0988 0.7782 0.3350 0.109 Uiso 1 1 calc R
H10D H 0.9713 0.7738 0.3337 0.109 Uiso 1 1 calc R
C11B C 1.0687(19) 0.8875(9) 0.3433(8) 0.139(7) Uani 1 1 d .
H11C H 1.1292 0.9122 0.3228 0.167 Uiso 1 1 calc R
H11D H 1.0026 0.9076 0.3228 0.167 Uiso 1 1 calc R
C12B C 1.109(3) 0.9086(10) 0.4255(11) 0.216(13) Uani 1 1 d .
H12D H 1.0446 0.9003 0.4450 0.324 Uiso 1 1 calc R
H12E H 1.1527 0.9630 0.4404 0.324 Uiso 1 1 calc R
H12F H 1.1584 0.8767 0.4471 0.324 Uiso 1 1 calc R
C13B C 1.0627(11) 0.6606(7) 0.2202(7) 0.074(3) Uani 1 1 d .
H13C H 1.0838 0.6663 0.2767 0.089 Uiso 1 1 calc R
H13D H 1.0380 0.6048 0.1989 0.089 Uiso 1 1 calc R
C14B C 1.1701(14) 0.6981(10) 0.1994(10) 0.115(5) Uani 1 1 d .
H14C H 1.1524 0.6856 0.1432 0.137 Uiso 1 1 calc R
H14D H 1.1885 0.7547 0.2139 0.137 Uiso 1 1 calc R
C15B C 1.2724(16) 0.6730(11) 0.2372(12) 0.141(7) Uani 1 1 d .
H15C H 1.2979 0.6935 0.2928 0.170 Uiso 1 1 calc R
H15D H 1.2500 0.6160 0.2305 0.170 Uiso 1 1 calc R
C16B C 1.365(2) 0.6960(13) 0.2099(15) 0.193(10) Uani 1 1 d .
H16D H 1.4173 0.6643 0.2250 0.289 Uiso 1 1 calc R
H16E H 1.4052 0.7502 0.2317 0.289 Uiso 1 1 calc R
H16F H 1.3374 0.6895 0.1539 0.289 Uiso 1 1 calc R
N1C N 0.3944(11) 0.2437(7) 0.4718(6) 0.087(3) Uani 1 1 d .
C1C C 0.4664(17) 0.1897(11) 0.4421(10) 0.128(7) Uani 1 1 d .
H1C1 H 0.5025 0.2157 0.4073 0.154 Uiso 1 1 calc R
H1C2 H 0.5280 0.1856 0.4869 0.154 Uiso 1 1 calc R
C2C C 0.395(2) 0.1084(16) 0.4004(13) 0.199(13) Uani 1 1 d .
H2C1 H 0.3290 0.1129 0.3587 0.239 Uiso 1 1 calc R
H2C2 H 0.3644 0.0811 0.4369 0.239 Uiso 1 1 calc R
C3CA C 0.583(5) 0.124(3) 0.431(4) 0.20(3) Uani 0.50 1 d P
C3CB C 0.458(3) 0.058(3) 0.3650(19) 0.093(11) Uani 0.50 1 d P
C4CA C 0.521(8) 0.043(4) 0.394(4) 0.20(3) Uani 0.50 1 d P
C4CB C 0.394(4) -0.026(2) 0.328(2) 0.133(14) Uani 0.50 1 d P
C5C C 0.2967(16) 0.2553(8) 0.4104(10) 0.135(8) Uani 1 1 d .
H5C1 H 0.2456 0.2032 0.3862 0.162 Uiso 1 1 calc R
H5C2 H 0.2549 0.2811 0.4376 0.162 Uiso 1 1 calc R
C6C C 0.3050(18) 0.2929(8) 0.3526(8) 0.141(8) Uani 1 1 d .
H6C1 H 0.3519 0.2713 0.3266 0.169 Uiso 1 1 calc R
H6C2 H 0.3464 0.3475 0.3746 0.169 Uiso 1 1 calc R
C7C C 0.1874(16) 0.2900(8) 0.2890(8) 0.107(5) Uani 1 1 d .
H7C1 H 0.1376 0.2365 0.2742 0.129 Uiso 1 1 calc R
H7C2 H 0.1479 0.3228 0.3108 0.129 Uiso 1 1 calc R
C8C C 0.2083(16) 0.3173(8) 0.2204(8) 0.116(6) Uani 1 1 d .
H8C1 H 0.2352 0.3737 0.2308 0.175 Uiso 1 1 calc R
H8C2 H 0.1375 0.3004 0.1771 0.175 Uiso 1 1 calc R
H8C3 H 0.2660 0.2960 0.2079 0.175 Uiso 1 1 calc R
C9C C 0.4868(17) 0.3172(13) 0.5154(10) 0.130(6) Uani 1 1 d .
H9C1 H 0.5486 0.3023 0.5516 0.156 Uiso 1 1 calc R
H9C2 H 0.5187 0.3418 0.4781 0.156 Uiso 1 1 calc R
C10C C 0.455(2) 0.3740(12) 0.5578(14) 0.162(8) Uani 1 1 d .
H10C H 0.4165 0.3475 0.5914 0.195 Uiso 1 1 calc R
H10D H 0.3967 0.3910 0.5204 0.195 Uiso 1 1 calc R
C11C C 0.5472(17) 0.4489(13) 0.6093(13) 0.154(8) Uani 1 1 d .
H11C H 0.6149 0.4341 0.6382 0.185 Uiso 1 1 calc R
H11D H 0.5707 0.4837 0.5755 0.185 Uiso 1 1 calc R
C12C C 0.5088(18) 0.4905(10) 0.6632(11) 0.145(7) Uani 1 1 d .
H12G H 0.5740 0.5180 0.7081 0.218 Uiso 1 1 calc R
H12H H 0.4538 0.4541 0.6792 0.218 Uiso 1 1 calc R
H12I H 0.4727 0.5276 0.6386 0.218 Uiso 1 1 calc R
C13C C 0.3398(19) 0.2033(11) 0.5258(14) 0.148(9) Uani 1 1 d .
H13C H 0.3133 0.2422 0.5517 0.178 Uiso 1 1 calc R
H13D H 0.2704 0.1638 0.4923 0.178 Uiso 1 1 calc R
C14C C 0.389(3) 0.1691(14) 0.5797(19) 0.28(2) Uani 1 1 d D
H14C H 0.4441 0.2088 0.6228 0.332 Uiso 1 1 calc R
H14D H 0.4314 0.1379 0.5591 0.332 Uiso 1 1 calc R
C15C C 0.299(3) 0.1136(16) 0.6118(18) 0.31(2) Uani 1 1 d D
H15C H 0.2241 0.0996 0.5718 0.374 Uiso 1 1 calc R
H15D H 0.3225 0.0655 0.6169 0.374 Uiso 1 1 calc R
C16C C 0.286(2) 0.1385(19) 0.6779(13) 0.263(17) Uani 1 1 d D
H16G H 0.3589 0.1700 0.7137 0.394 Uiso 1 1 calc R
H16H H 0.2563 0.0943 0.6997 0.394 Uiso 1 1 calc R
H16I H 0.2315 0.1696 0.6686 0.394 Uiso 1 1 calc R

loop_
_atom_site_aniso_label
_atom_site_aniso_U_11
_atom_site_aniso_U_22
_atom_site_aniso_U_33
_atom_site_aniso_U_23
_atom_site_aniso_U_13
_atom_site_aniso_U_12
Re1A 0.0422(2) 0.03182(17) 0.03988(18) 0.01282(14) 0.01790(17) 0.01626(16)
Re3A 0.0379(2) 0.03227(17) 0.03892(18) 0.00746(14) 0.01532(17) 0.00993(16)
Re2A 0.0414(2) 0.03227(17) 0.03644(17) 0.01045(13) 0.01824(17) 0.01371(16)
S1A 0.0389(16) 0.0476(12) 0.0480(13) 0.0107(10) 0.0188(11) 0.0167(11)
S2A 0.0474(17) 0.0545(13) 0.0366(11) 0.0143(10) 0.0112(11) 0.0205(12)
S3A 0.0575(18) 0.0322(11) 0.0466(13) 0.0024(9) 0.0231(12) 0.0129(11)
S4A 0.0529(17) 0.0358(11) 0.0535(14) 0.0169(10) 0.0266(13) 0.0114(11)
Cl1A 0.080(2) 0.0559(14) 0.0784(17) 0.0370(12) 0.0408(16) 0.0467(15)
Cl2A 0.074(2) 0.0593(14) 0.0515(13) 0.0159(11) 0.0378(14) 0.0229(13)
Cl3A 0.0466(18) 0.0576(14) 0.0682(16) -0.0100(12) 0.0179(14) -0.0004(12)
Re1B 0.0367(2) 0.03394(17) 0.04474(19) 0.01555(14) 0.01922(17) 0.01684(16)
Re2B 0.0347(2) 0.03566(18) 0.04178(19) 0.01296(14) 0.01547(17) 0.01332(16)
Re3B 0.0360(2) 0.03902(18) 0.04261(19) 0.01790(14) 0.02060(17) 0.01625(16)
Cl1B 0.073(2) 0.0477(13) 0.0811(17) 0.0279(12) 0.0417(16) 0.0386(13)
Cl2B 0.0507(19) 0.0619(15) 0.0583(15) 0.0043(11) 0.0057(13) 0.0114(13)
Cl3B 0.0601(19) 0.0814(17) 0.0696(16) 0.0428(13) 0.0418(15) 0.0305(14)
S1B 0.0514(17) 0.0469(12) 0.0481(13) 0.0074(10) 0.0227(12) 0.0214(12)
S2B 0.0463(17) 0.0344(11) 0.0656(15) 0.0199(10) 0.0241(13) 0.0111(11)
S3B 0.0444(16) 0.0508(13) 0.0462(12) 0.0240(10) 0.0196(12) 0.0211(12)
S4B 0.0326(15) 0.0478(12) 0.0540(13) 0.0180(10) 0.0191(11) 0.0165(11)
N1A 0.053(6) 0.050(4) 0.039(4) 0.005(3) 0.017(4) 0.012(4)
C1A 0.047(7) 0.061(6) 0.041(5) 0.008(4) 0.016(5) 0.020(5)
C2A 0.058(8) 0.067(7) 0.055(6) 0.007(5) 0.010(6) 0.020(6)
C3A 0.067(11) 0.103(10) 0.085(9) 0.040(7) 0.004(7) 0.022(8)
C4A 0.071(13) 0.163(16) 0.156(15) 0.071(12) -0.002(11) 0.046(12)
C5A 0.067(8) 0.045(5) 0.042(5) -0.001(4) 0.020(5) 0.014(5)
C6A 0.065(9) 0.056(6) 0.059(6) 0.005(5) 0.011(6) 0.007(6)
C7A 0.059(9) 0.047(6) 0.077(7) 0.005(5) 0.007(6) 0.011(5)
C8A 0.101(14) 0.074(9) 0.118(12) 0.021(7) 0.011(10) -0.015(8)
C9A 0.058(8) 0.059(6) 0.049(6) 0.009(4) 0.025(5) 0.008(5)
C10A 0.077(10) 0.063(7) 0.067(7) 0.008(5) 0.020(7) -0.010(6)
C11A 0.117(14) 0.072(8) 0.084(9) 0.005(7) 0.040(9) -0.003(8)
C12A 0.149(17) 0.073(9) 0.136(13) 0.054(8) 0.055(12) 0.049(10)
C13A 0.053(8) 0.071(7) 0.058(6) 0.015(5) 0.021(6) 0.025(6)
C14A 0.055(9) 0.100(9) 0.078(8) 0.031(7) 0.010(7) 0.023(7)
C15A 0.086(13) 0.127(12) 0.144(14) 0.071(10) 0.021(11) 0.047(11)
C16A 0.107(19) 0.24(2) 0.28(3) 0.18(2) 0.034(18) 0.081(18)
N1B 0.068(7) 0.063(5) 0.073(6) 0.041(4) 0.034(5) 0.033(5)
C1B 0.076(9) 0.064(6) 0.070(7) 0.041(5) 0.034(6) 0.035(6)
C2B 0.103(12) 0.086(9) 0.077(8) 0.037(7) 0.033(8) 0.033(8)
C3B 0.148(16) 0.098(10) 0.073(8) 0.032(7) 0.048(9) 0.046(10)
C4B 0.24(3) 0.099(12) 0.107(12) 0.036(10) 0.038(14) 0.054(14)
C5B 0.082(10) 0.080(8) 0.072(7) 0.044(6) 0.042(7) 0.028(7)
C6B 0.093(14) 0.157(14) 0.150(15) 0.079(12) 0.073(12) 0.056(12)
C7B 0.115(18) 0.20(2) 0.156(18) 0.050(15) 0.076(16) 0.029(15)
C8B 0.25(4) 0.21(3) 0.17(2) -0.007(18) 0.08(2) -0.05(2)
C9B 0.086(10) 0.048(6) 0.075(7) 0.023(5) 0.035(7) 0.021(6)
C10B 0.132(14) 0.074(8) 0.083(9) 0.030(7) 0.043(9) 0.040(9)
C11B 0.22(2) 0.113(13) 0.068(10) 0.013(8) 0.035(12) 0.038(13)
C12B 0.36(4) 0.107(14) 0.119(16) 0.011(11) 0.02(2) 0.033(19)
C13B 0.081(10) 0.073(7) 0.084(8) 0.043(6) 0.027(7) 0.036(7)
C14B 0.091(13) 0.134(13) 0.158(15) 0.071(11) 0.059(12) 0.063(11)
C15B 0.092(15) 0.169(17) 0.21(2) 0.116(15) 0.072(15) 0.063(13)
C16B 0.13(2) 0.20(2) 0.30(3) 0.13(2) 0.09(2) 0.073(18)
N1C 0.077(9) 0.115(9) 0.078(7) 0.022(6) 0.036(7) 0.032(8)
C1C 0.146(19) 0.157(16) 0.117(14) 0.056(12) 0.091(14) 0.037(14)
C2C 0.26(4) 0.29(3) 0.19(2) 0.15(2) 0.14(2) 0.21(3)
C3CA 0.19(6) 0.25(6) 0.32(7) 0.18(6) 0.17(6) 0.19(5)
C3CB 0.10(3) 0.12(3) 0.09(2) 0.018(19) 0.042(19) 0.09(3)
C4CA 0.28(9) 0.17(5) 0.28(7) 0.10(5) 0.17(7) 0.16(6)
C4CB 0.17(4) 0.10(2) 0.16(3) 0.01(2) 0.05(3) 0.10(3)
C5C 0.128(17) 0.064(8) 0.158(15) 0.019(9) -0.048(12) 0.040(10)
C6C 0.21(2) 0.080(10) 0.062(9) 0.019(7) -0.012(11) -0.019(11)
C7C 0.157(17) 0.087(9) 0.090(10) 0.034(8) 0.034(11) 0.055(10)
C8C 0.172(18) 0.118(11) 0.077(9) 0.035(8) 0.028(10) 0.081(12)
C9C 0.105(17) 0.20(2) 0.111(13) 0.072(13) 0.039(12) 0.075(16)
C10C 0.15(2) 0.150(18) 0.21(2) 0.022(16) 0.058(19) 0.084(18)
C11C 0.073(16) 0.17(2) 0.18(2) 0.026(16) 0.024(15) -0.004(14)
C12C 0.17(2) 0.121(14) 0.125(15) 0.016(11) 0.029(15) 0.019(14)
C13C 0.17(2) 0.104(13) 0.24(3) 0.056(14) 0.15(2) 0.051(13)
C14C 0.50(6) 0.15(2) 0.34(4) 0.11(2) 0.34(5) 0.11(3)
C15C 0.50(7) 0.25(3) 0.34(4) 0.12(3) 0.35(5) 0.12(3)
C16C 0.19(3) 0.51(5) 0.16(2) 0.16(3) 0.08(2) 0.16(3)

loop_
_atom_type_symbol
_atom_type_description
_atom_type_scat_dispersion_real
_atom_type_scat_dispersion_imag
_atom_type_scat_source
C C 0.0033 0.0016 'International Tables Vol C Tables 4.2.6.8 and 6.1.1.4'
H H 0.0000 0.0000 'International Tables Vol C Tables 4.2.6.8 and 6.1.1.4'
N N 0.0061 0.0033 'International Tables Vol C Tables 4.2.6.8 and 6.1.1.4'
S S 0.1246 0.1234 'International Tables Vol C Tables 4.2.6.8 and 6.1.1.4'
Cl Cl 0.1484 0.1585 'International Tables Vol C Tables 4.2.6.8 and 6.1.1.4'
Re Re -1.0185 7.2310 'International Tables Vol C Tables 4.2.6.8 and 6.1.1.4'

loop_
_geom_angle_atom_site_label_1
_geom_angle_atom_site_label_2
_geom_angle_atom_site_label_3
_geom_angle
_geom_angle_site_symmetry_1
_geom_angle_site_symmetry_3
S3A Re1A S1A 89.48(8) . .
S3A Re1A S4A 89.86(8) . .
S1A Re1A S4A 173.44(8) . .
S3A Re1A S2A 173.26(7) . .
S1A Re1A S2A 89.71(8) . .
S4A Re1A S2A 90.18(8) . .
S3A Re1A Cl1A 92.85(8) . .
S1A Re1A Cl1A 93.55(8) . .
S4A Re1A Cl1A 92.99(8) . .
S2A Re1A Cl1A 93.87(8) . .
S3A Re1A Re2A 117.52(6) . .
S1A Re1A Re2A 117.44(5) . .
S4A Re1A Re2A 57.39(5) . .
S2A Re1A Re2A 57.24(6) . .
Cl1A Re1A Re2A 134.97(6) . .
S3A Re1A Re3A 57.58(6) . 2_766
S1A Re1A Re3A 117.29(6) . 2_766
S4A Re1A Re3A 57.19(6) . 2_766
S2A Re1A Re3A 117.18(6) . 2_766
Cl1A Re1A Re3A 134.55(8) . 2_766
Re2A Re1A Re3A 59.984(17) . 2_766
S3A Re1A Re2A 57.42(5) . 2_766
S1A Re1A Re2A 57.25(6) . 2_766
S4A Re1A Re2A 117.22(6) . 2_766
S2A Re1A Re2A 116.84(6) . 2_766
Cl1A Re1A Re2A 135.06(6) . 2_766
Re2A Re1A Re2A 89.967(17) . 2_766
Re3A Re1A Re2A 60.064(16) 2_766 2_766
S3A Re1A Re3A 117.30(5) . .
S1A Re1A Re3A 57.37(5) . .
S4A Re1A Re3A 117.46(5) . .
S2A Re1A Re3A 56.98(5) . .
Cl1A Re1A Re3A 135.36(8) . .
Re2A Re1A Re3A 60.110(15) . .
Re3A Re1A Re3A 90.09(2) 2_766 .
Re2A Re1A Re3A 59.905(18) 2_766 .
S2A Re3A S4A 173.79(9) . 2_766
S2A Re3A S1A 90.10(7) . .
S4A Re3A S1A 89.88(7) 2_766 .
S2A Re3A S3A 89.62(7) . 2_766
S4A Re3A S3A 89.63(7) 2_766 2_766
S1A Re3A S3A 172.87(9) . 2_766
S2A Re3A Cl3A 92.69(9) . .
S4A Re3A Cl3A 93.52(9) 2_766 .
S1A Re3A Cl3A 92.32(8) . .
S3A Re3A Cl3A 94.81(8) 2_766 .
S2A Re3A Re2A 117.71(6) . 2_766
S4A Re3A Re2A 57.43(5) 2_766 2_766
S1A Re3A Re2A 57.26(6) . 2_766
S3A Re3A Re2A 116.86(6) 2_766 2_766
Cl3A Re3A Re2A 134.45(6) . 2_766
S2A Re3A Re1A 117.32(6) . 2_766
S4A Re3A Re1A 57.42(6) 2_766 2_766
S1A Re3A Re1A 117.14(6) . 2_766
S3A Re3A Re1A 56.98(6) 2_766 2_766
Cl3A Re3A Re1A 136.09(7) . 2_766
Re2A Re3A Re1A 59.921(17) 2_766 2_766
S2A Re3A Re1A 57.72(6) . .
S4A Re3A Re1A 117.43(6) 2_766 .
S1A Re3A Re1A 57.24(6) . .
S3A Re3A Re1A 116.99(6) 2_766 .
Cl3A Re3A Re1A 133.99(7) . .
Re2A Re3A Re1A 60.029(19) 2_766 .
Re1A Re3A Re1A 89.91(2) 2_766 .
S2A Re3A Re2A 57.36(6) . .
S4A Re3A Re2A 117.36(6) 2_766 .
S1A Re3A Re2A 117.03(6) . .
S3A Re3A Re2A 57.21(5) 2_766 .
Cl3A Re3A Re2A 135.65(6) . .
Re2A Re3A Re2A 89.88(2) 2_766 .
Re1A Re3A Re2A 59.975(17) 2_766 .
Re1A Re3A Re2A 59.833(15) . .
Cl2A Re2A S1A 92.85(8) . 2_766
Cl2A Re2A S3A 94.24(8) . 2_766
S1A Re2A S3A 89.28(8) 2_766 2_766
Cl2A Re2A S2A 93.56(9) . .
S1A Re2A S2A 173.55(7) 2_766 .
S3A Re2A S2A 89.59(9) 2_766 .
Cl2A Re2A S4A 92.39(8) . .
S1A Re2A S4A 89.88(8) 2_766 .
S3A Re2A S4A 173.36(7) 2_766 .
S2A Re2A S4A 90.51(8) . .
Cl2A Re2A Re1A 134.61(6) . .
S1A Re2A Re1A 117.50(5) 2_766 .
S3A Re2A Re1A 117.43(6) 2_766 .
S2A Re2A Re1A 57.72(5) . .
S4A Re2A Re1A 57.43(5) . .
Cl2A Re2A Re3A 134.03(7) . 2_766
S1A Re2A Re3A 57.45(5) 2_766 2_766
S3A Re2A Re3A 117.08(6) 2_766 2_766
S2A Re2A Re3A 117.77(5) . 2_766
S4A Re2A Re3A 57.25(6) . 2_766
Re1A Re2A Re3A 60.095(17) . 2_766
Cl2A Re2A Re1A 135.35(6) . 2_766
S1A Re2A Re1A 57.31(5) 2_766 2_766
S3A Re2A Re1A 57.04(6) 2_766 2_766
S2A Re2A Re1A 117.04(6) . 2_766
S4A Re2A Re1A 117.28(6) . 2_766
Re1A Re2A Re1A 90.033(17) . 2_766
Re3A Re2A Re1A 60.066(16) 2_766 2_766
Cl2A Re2A Re3A 135.85(7) . .
S1A Re2A Re3A 117.24(5) 2_766 .
S3A Re2A Re3A 57.43(5) 2_766 .
S2A Re2A Re3A 57.10(5) . .
S4A Re2A Re3A 117.45(6) . .
Re1A Re2A Re3A 60.057(16) . .
Re3A Re2A Re3A 90.12(2) 2_766 .
Re1A Re2A Re3A 59.961(17) 2_766 .
Re2A S1A Re1A 65.44(6) 2_766 .
Re2A S1A Re3A 65.29(6) 2_766 .
Re1A S1A Re3A 65.39(6) . .
Re3A S2A Re2A 65.54(6) . .
Re3A S2A Re1A 65.31(6) . .
Re2A S2A Re1A 65.03(6) . .
Re1A S3A Re2A 65.54(6) . 2_766
Re1A S3A Re3A 65.44(5) . 2_766
Re2A S3A Re3A 65.37(5) 2_766 2_766
Re3A S4A Re2A 65.32(5) 2_766 .
Re3A S4A Re1A 65.39(5) 2_766 .
Re2A S4A Re1A 65.18(6) . .
S3B Re1B S2B 90.26(8) . 2
S3B Re1B S1B 173.38(7) . 2
S2B Re1B S1B 89.47(9) 2 2
S3B Re1B Cl1B 91.66(8) . .
S2B Re1B Cl1B 92.98(8) 2 .
S1B Re1B Cl1B 94.96(8) 2 .
S3B Re1B S4B 89.82(8) . .
S2B Re1B S4B 173.34(7) 2 .
S1B Re1B S4B 89.68(8) 2 .
Cl1B Re1B S4B 93.67(8) . .
S3B Re1B Re3B 57.40(6) . .
S2B Re1B Re3B 57.40(5) 2 .
S1B Re1B Re3B 117.27(6) 2 .
Cl1B Re1B Re3B 133.49(6) . .
S4B Re1B Re3B 117.45(5) . .
S3B Re1B Re2B 57.16(5) . .
S2B Re1B Re2B 117.58(5) 2 .
S1B Re1B Re2B 117.38(6) 2 .
Cl1B Re1B Re2B 133.88(7) . .
S4B Re1B Re2B 57.27(5) . .
Re3B Re1B Re2B 60.227(16) . .
S3B Re1B Re2B 117.50(6) . 2
S2B Re1B Re2B 57.21(6) 2 2
S1B Re1B Re2B 57.15(6) 2 2
Cl1B Re1B Re2B 135.85(7) . 2
S4B Re1B Re2B 117.11(6) . 2
Re3B Re1B Re2B 60.155(16) . 2
Re2B Re1B Re2B 90.24(2) . 2
S3B Re1B Re3B 117.24(5) . 2
S2B Re1B Re3B 117.24(6) 2 2
S1B Re1B Re3B 57.30(6) 2 2
Cl1B Re1B Re3B 136.25(6) . 2
S4B Re1B Re3B 57.08(5) . 2
Re3B Re1B Re3B 90.237(16) . 2
Re2B Re1B Re3B 60.115(16) . 2
Re2B Re1B Re3B 60.055(17) 2 2
S3B Re2B S1B 89.81(8) . .
S3B Re2B S2B 173.53(9) . .
S1B Re2B S2B 89.69(8) . .
S3B Re2B S4B 90.22(7) . .
S1B Re2B S4B 173.29(9) . .
S2B Re2B S4B 89.52(7) . .
S3B Re2B Cl2B 91.41(9) . .
S1B Re2B Cl2B 94.04(9) . .
S2B Re2B Cl2B 95.06(9) . .
S4B Re2B Cl2B 92.67(9) . .
S3B Re2B Re1B 57.45(6) . .
S1B Re2B Re1B 117.16(6) . .
S2B Re2B Re1B 117.33(6) . .
S4B Re2B Re1B 57.60(6) . .
Cl2B Re2B Re1B 133.35(6) . .
S3B Re2B Re1B 117.31(6) . 2
S1B Re2B Re1B 57.37(6) . 2
S2B Re2B Re1B 57.33(6) . 2
S4B Re2B Re1B 116.92(6) . 2
Cl2B Re2B Re1B 136.88(6) . 2
Re1B Re2B Re1B 89.76(2) . 2
S3B Re2B Re3B 117.48(6) . 2
S1B Re2B Re3B 117.13(6) . 2
S2B Re2B Re3B 57.30(6) . 2
S4B Re2B Re3B 57.16(6) . 2
Cl2B Re2B Re3B 135.75(7) . 2
Re1B Re2B Re3B 60.068(19) . 2
Re1B Re2B Re3B 59.792(16) 2 2
S3B Re2B Re3B 57.34(6) . .
S1B Re2B Re3B 57.35(6) . .
S2B Re2B Re3B 117.30(7) . .
S4B Re2B Re3B 117.41(6) . .
Cl2B Re2B Re3B 134.20(6) . .
Re1B Re2B Re3B 59.855(17) . .
Re1B Re2B Re3B 59.999(17) 2 .
Re3B Re2B Re3B 89.99(2) 2 .
S4B Re3B S3B 173.39(7) 2 .
S4B Re3B S2B 89.52(8) 2 2
S3B Re3B S2B 90.24(8) . 2
S4B Re3B S1B 89.97(8) 2 .
S3B Re3B S1B 89.46(8) . .
S2B Re3B S1B 173.02(7) 2 .
S4B Re3B Cl3B 93.68(8) 2 .
S3B Re3B Cl3B 92.93(8) . .
S2B Re3B Cl3B 93.50(8) 2 .
S1B Re3B Cl3B 93.49(8) . .
S4B Re3B Re1B 117.32(5) 2 .
S3B Re3B Re1B 57.38(5) . .
S2B Re3B Re1B 57.39(6) 2 .
S1B Re3B Re1B 116.98(6) . .
Cl3B Re3B Re1B 134.75(6) . .
S4B Re3B Re1B 57.55(5) 2 2
S3B Re3B Re1B 116.95(6) . 2
S2B Re3B Re1B 116.95(6) 2 2
S1B Re3B Re1B 57.28(6) . 2
Cl3B Re3B Re1B 135.48(6) . 2
Re1B Re3B Re1B 89.763(16) . 2
S4B Re3B Re2B 57.30(5) 2 2
S3B Re3B Re2B 117.39(5) . 2
S2B Re3B Re2B 57.17(6) 2 2
S1B Re3B Re2B 117.06(6) . 2
Cl3B Re3B Re2B 135.40(7) . 2
Re1B Re3B Re2B 60.053(16) . 2
Re1B Re3B Re2B 59.816(18) 2 2
S4B Re3B Re2B 117.46(5) 2 .
S3B Re3B Re2B 57.04(5) . .
S2B Re3B Re2B 117.27(6) 2 .
S1B Re3B Re2B 57.10(6) . .
Cl3B Re3B Re2B 134.60(7) . .
Re1B Re3B Re2B 59.918(17) . .
Re1B Re3B Re2B 59.945(17) 2 .
Re2B Re3B Re2B 90.01(2) 2 .
Re2B S1B Re1B 65.48(5) . 2
Re2B S1B Re3B 65.55(5) . .
Re1B S1B Re3B 65.41(6) 2 .
Re2B S2B Re1B 65.46(6) . 2
Re2B S2B Re3B 65.53(5) . 2
Re1B S2B Re3B 65.21(6) 2 2
Re2B S3B Re1B 65.39(5) . .
Re2B S3B Re3B 65.61(6) . .
Re1B S3B Re3B 65.22(6) . .
Re3B S4B Re2B 65.54(6) 2 .
Re3B S4B Re1B 65.37(6) 2 .
Re2B S4B Re1B 65.13(6) . .
C9A N1A C1A 110.9(8) . .
C9A N1A C13A 112.2(7) . .
C1A N1A C13A 106.3(6) . .
C9A N1A C5A 106.8(6) . .
C1A N1A C5A 111.0(7) . .
C13A N1A C5A 109.6(8) . .
C2A C1A N1A 115.2(7) . .
C1A C2A C3A 112.0(9) . .
C4A C3A C2A 113.8(11) . .
C6A C5A N1A 116.5(7) . .
C5A C6A C7A 109.6(8) . .
C8A C7A C6A 112.2(10) . .
N1A C9A C10A 115.6(7) . .
C11A C10A C9A 112.4(9) . .
C12A C11A C10A 114.1(13) . .
N1A C13A C14A 116.1(8) . .
C15A C14A C13A 113.1(10) . .
C16A C15A C14A 109.2(15) . .
C5B N1B C9B 111.5(8) . .
C5B N1B C1B 111.6(9) . .
C9B N1B C1B 107.3(7) . .
C5B N1B C13B 106.3(7) . .
C9B N1B C13B 110.2(9) . .
C1B N1B C13B 110.0(7) . .
C2B C1B N1B 116.7(8) . .
C3B C2B C1B 110.8(9) . .
C4B C3B C2B 114.3(11) . .
C6B C5B N1B 115.3(9) . .
C5B C6B C7B 114.5(13) . .
C8B C7B C6B 112.6(17) . .
C10B C9B N1B 115.2(8) . .
C9B C10B C11B 110.0(10) . .
C12B C11B C10B 113.0(13) . .
C14B C13B N1B 115.3(9) . .
C15B C14B C13B 114.4(12) . .
C16B C15B C14B 115.4(16) . .
C5C N1C C9C 115.1(12) . .
C5C N1C C13C 104.5(15) . .
C9C N1C C13C 110.8(13) . .
C5C N1C C1C 115.4(12) . .
C9C N1C C1C 102.8(13) . .
C13C N1C C1C 108.2(11) . .
C2C C1C N1C 114.3(16) . .
C1C C2C C3CB 116(3) . .
C4CA C3CA C3CB 32(3) . .
C4CA C3CB C4CB 91(7) . .
C4CA C3CB C2C 124(6) . .
C4CB C3CB C2C 118(3) . .
C4CA C3CB C3CA 56(6) . .
C4CB C3CB C3CA 148(3) . .
C2C C3CB C3CA 84(3) . .
C3CB C4CA C3CA 92(6) . .
C3CB C4CA C4CB 57(8) . .
C3CA C4CA C4CB 149(5) . .
C3CB C4CB C4CA 31.3(18) . .
C6C C5C N1C 125.7(19) . .
C5C C6C C7C 116.4(17) . .
C8C C7C C6C 110.8(14) . .
C10C C9C N1C 117.4(16) . .
C9C C10C C11C 120(2) . .
C12C C11C C10C 114.0(17) . .
C14C C13C N1C 126(2) . .
C13C C14C C15C 113(3) . .
C16C C15C C14C 120(3) . .

loop_
_geom_bond_atom_site_label_1
_geom_bond_atom_site_label_2
_geom_bond_distance
_geom_bond_site_symmetry_2
Re1A S3A 2.398(2) .
Re1A S1A 2.408(2) .
Re1A S4A 2.411(2) .
Re1A S2A 2.422(2) .
Re1A Cl1A 2.429(2) .
Re1A Re2A 2.5970(5) .
Re1A Re3A 2.6015(7) 2_766
Re1A Re2A 2.6019(6) 2_766
Re1A Re3A 2.6029(6) .
Re3A S2A 2.402(2) .
Re3A S4A 2.405(2) 2_766
Re3A S1A 2.411(2) .
Re3A S3A 2.414(2) 2_766
Re3A Cl3A 2.421(3) .
Re3A Re2A 2.5986(7) 2_766
Re3A Re1A 2.6015(7) 2_766
Re3A Re2A 2.6043(6) .
Re2A Cl2A 2.404(2) .
Re2A S1A 2.406(3) 2_766
Re2A S3A 2.408(2) 2_766
Re2A S2A 2.409(3) .
Re2A S4A 2.410(2) .
Re2A Re3A 2.5986(7) 2_766
Re2A Re1A 2.6019(6) 2_766
S1A Re2A 2.406(3) 2_766
S3A Re2A 2.408(2) 2_766
S3A Re3A 2.414(2) 2_766
S4A Re3A 2.405(2) 2_766
Re1B S3B 2.407(2) .
Re1B S2B 2.407(2) 2
Re1B S1B 2.408(2) 2
Re1B Cl1B 2.412(2) .
Re1B S4B 2.416(2) .
Re1B Re3B 2.5946(5) .
Re1B Re2B 2.5962(7) .
Re1B Re2B 2.6014(6) 2
Re1B Re3B 2.6028(6) 2
Re2B S3B 2.399(2) .
Re2B S1B 2.402(2) .
Re2B S2B 2.404(2) .
Re2B S4B 2.407(2) .
Re2B Cl2B 2.421(3) .
Re2B Re1B 2.6014(6) 2
Re2B Re3B 2.6041(6) 2
Re2B Re3B 2.6043(6) .
Re3B S4B 2.404(2) 2
Re3B S3B 2.407(2) .
Re3B S2B 2.408(2) 2
Re3B S1B 2.409(2) .
Re3B Cl3B 2.418(2) .
Re3B Re1B 2.6028(6) 2
Re3B Re2B 2.6041(6) 2
S1B Re1B 2.408(2) 2
S2B Re1B 2.407(2) 2
S2B Re3B 2.408(2) 2
S4B Re3B 2.404(2) 2
N1A C9A 1.497(11) .
N1A C1A 1.509(11) .
N1A C13A 1.520(12) .
N1A C5A 1.526(10) .
C1A C2A 1.498(13) .
C2A C3A 1.522(14) .
C3A C4A 1.478(18) .
C5A C6A 1.512(13) .
C6A C7A 1.534(13) .
C7A C8A 1.533(16) .
C9A C10A 1.552(13) .
C10A C11A 1.510(15) .
C11A C12A 1.500(19) .
C13A C14A 1.526(14) .
C14A C15A 1.522(17) .
C15A C16A 1.48(2) .
N1B C5B 1.499(13) .
N1B C9B 1.522(12) .
N1B C1B 1.525(12) .
N1B C13B 1.529(13) .
C1B C2B 1.501(14) .
C2B C3B 1.497(14) .
C3B C4B 1.493(17) .
C5B C6B 1.489(17) .
C6B C7B 1.52(2) .
C7B C8B 1.41(2) .
C9B C10B 1.499(15) .
C10B C11B 1.525(17) .
C11B C12B 1.41(2) .
C13B C14B 1.520(17) .
C14B C15B 1.46(2) .
C15B C16B 1.38(2) .
N1C C5C 1.471(17) .
N1C C9C 1.49(2) .
N1C C13C 1.495(19) .
N1C C1C 1.613(19) .
C1C C2C 1.50(3) .
C2C C3CB 1.54(3) .
C3CA C4CA 1.46(9) .
C3CA C3CB 1.75(8) .
C3CB C4CA 0.92(7) .
C3CB C4CB 1.49(6) .
C4CA C4CB 1.78(10) .
C5C C6C 1.315(19) .
C6C C7C 1.58(2) .
C7C C8C 1.450(17) .
C9C C10C 1.41(2) .
C10C C11C 1.55(2) .
C11C C12C 1.42(2) .
C13C C14C 1.29(4) .
C14C C15C 1.59(3) .
C15C C16C 1.308(16) .
